data_2229959
loop_
_publ_author_name
'Choi, Hong Dae'
'Seo, Pil Ja'
'Son, Byeng Wha'
'Lee, Uk'

_publ_section_title
;
 5-Bromo-3-cyclohexylsulfinyl-2,7-dimethyl-1-benzofuran
;
_journal_coeditor_code DN2669
_journal_issue 5
_journal_name_full 'Acta Crystallographica Section E'
_journal_page_first o1039
_journal_paper_doi 10.1107/S1600536811011354
_journal_volume 67
_journal_year 2011
_chemical_formula_iupac 'C16 H19 Br O2 S'
_chemical_formula_moiety 'C16 H19 Br O2 S'
_chemical_formula_sum 'C16 H19 Br O2 S'
_chemical_formula_weight 355.28
_chemical_name_systematic
;
5-Bromo-3-cyclohexylsulfinyl-2,7-dimethyl-1-benzofuran
;
_space_group_IT_number 2
_symmetry_cell_setting triclinic
_symmetry_space_group_name_Hall '-P 1'
_symmetry_space_group_name_H-M 'P -1'
_atom_sites_solution_hydrogens difmap
_atom_sites_solution_primary direct
_atom_sites_solution_secondary difmap
_cell_angle_alpha 104.726(2)
_cell_angle_beta 101.4260(10)
_cell_angle_gamma 106.3800(10)
_cell_formula_units_Z 2
_cell_length_a 6.3957(2)
_cell_length_b 11.2576(3)
_cell_length_c 12.0384(3)
_cell_measurement_reflns_used 5547
_cell_measurement_temperature 173(2)
_cell_measurement_theta_max 28.05
_cell_measurement_theta_min 3.12
_cell_volume 769.53(4)
_computing_cell_refinement '<i>SAINT</i> (Bruker, 2009)'
_computing_data_collection '<i>APEX2</i> (Bruker, 2009)'
_computing_data_reduction '<i>SAINT</i> (Bruker, 2009)'
_computing_molecular_graphics '<i>ORTEP-3</i> (Farrugia, 1997) and <i>DIAMOND</i> (Brandenburg, 1998)'
_computing_publication_material '<i>SHELXL97</i> (Sheldrick, 2008)'
_computing_structure_refinement '<i>SHELXL97</i> (Sheldrick, 2008)'
_computing_structure_solution '<i>SHELXS97</i> (Sheldrick, 2008)'
_diffrn_ambient_temperature 173(2)
_diffrn_detector_area_resol_mean 10.0
_diffrn_measured_fraction_theta_full 0.992
_diffrn_measured_fraction_theta_max 0.992
_diffrn_measurement_device_type 'Bruker SMART APEXII CCD'
_diffrn_measurement_method '\f and \w scans'
_diffrn_radiation_monochromator 'graphite multilayer'
_diffrn_radiation_source 'rotating anode'
_diffrn_radiation_type MoK\a
_diffrn_radiation_wavelength 0.71073
_diffrn_reflns_av_R_equivalents 0.0317
_diffrn_reflns_av_sigmaI/netI 0.0302
_diffrn_reflns_limit_h_max 8
_diffrn_reflns_limit_h_min -8
_diffrn_reflns_limit_k_max 15
_diffrn_reflns_limit_k_min -15
_diffrn_reflns_limit_l_max 16
_diffrn_reflns_limit_l_min -15
_diffrn_reflns_number 14554
_diffrn_reflns_theta_full 28.55
_diffrn_reflns_theta_max 28.55
_diffrn_reflns_theta_min 1.83
_diffrn_standards_number 0
_exptl_absorpt_coefficient_mu 2.805
_exptl_absorpt_correction_T_max 0.7457
_exptl_absorpt_correction_T_min 0.6596
_exptl_absorpt_correction_type multi-scan
_exptl_absorpt_process_details '(SADABS; Bruker, 2009)'
_exptl_crystal_colour colourless
_exptl_crystal_density_diffrn 1.533
_exptl_crystal_density_method 'not measured'
_exptl_crystal_description block
_exptl_crystal_F_000 364
_exptl_crystal_size_max 0.189
_exptl_crystal_size_mid 0.172
_exptl_crystal_size_min 0.088
_refine_diff_density_max 0.458
_refine_diff_density_min -0.299
_refine_ls_extinction_method none
_refine_ls_goodness_of_fit_ref 1.030
_refine_ls_hydrogen_treatment constr
_refine_ls_matrix_type full
_refine_ls_number_parameters 183
_refine_ls_number_reflns 3887
_refine_ls_number_restraints 0
_refine_ls_restrained_S_all 1.030
_refine_ls_R_factor_all 0.0425
_refine_ls_R_factor_gt 0.0298
_refine_ls_shift/su_max 0.000
_refine_ls_shift/su_mean 0.000
_refine_ls_structure_factor_coef Fsqd
_refine_ls_weighting_details 'calc w=1/[\s^2^(Fo^2^)+(0.0379P)^2^+0.1985P] where P=(Fo^2^+2Fc^2^)/3'
_refine_ls_weighting_scheme calc
_refine_ls_wR_factor_gt 0.0716
_refine_ls_wR_factor_ref 0.0765
_reflns_number_gt 3165
_reflns_number_total 3887
_reflns_threshold_expression I>2\s(I)
_cod_data_source_file dn2669.cif
_cod_data_source_block I
_cod_original_sg_symbol_H-M 'P -1   '
_cod_database_code 2229959
_cod_database_fobs_code 2229959

loop_
_symmetry_equiv_pos_as_xyz
'x, y, z'
'-x, -y, -z'

loop_
_atom_site_type_symbol
_atom_site_label
_atom_site_fract_x
_atom_site_fract_y
_atom_site_fract_z
_atom_site_U_iso_or_equiv
_atom_site_adp_type
_atom_site_calc_flag
_atom_site_refinement_flags
_atom_site_occupancy
_atom_site_disorder_assembly
_atom_site_disorder_group
Br Br1 -0.29117(3) 0.05949(2) 0.42781(2) 0.04566(9) Uani d . 1 . .
S S1 0.59311(8) 0.44037(4) 0.82300(4) 0.02878(11) Uani d . 1 . .
O O1 0.6631(2) 0.39267(13) 0.49722(12) 0.0317(3) Uani d . 1 . .
O O2 0.3652(2) 0.44013(15) 0.83380(13) 0.0419(3) Uani d . 1 . .
C C1 0.5706(3) 0.40074(17) 0.66863(16) 0.0274(4) Uani d . 1 . .
C C2 0.3721(3) 0.31269(17) 0.57099(16) 0.0267(4) Uani d . 1 . .
C C3 0.1515(3) 0.23721(17) 0.56098(17) 0.0292(4) Uani d . 1 . .
H H3 0.0991 0.2367 0.6295 0.035 Uiso calc R 1 . .
C C4 0.0127(3) 0.16314(18) 0.44627(18) 0.0326(4) Uani d . 1 . .
C C5 0.0853(3) 0.16066(19) 0.34375(18) 0.0348(4) Uani d . 1 . .
H H5 -0.0172 0.1066 0.2670 0.042 Uiso calc R 1 . .
C C6 0.3041(3) 0.23572(19) 0.35242(17) 0.0328(4) Uani d . 1 . .
C C7 0.4401(3) 0.31112(18) 0.46765(17) 0.0294(4) Uani d . 1 . .
C C8 0.7373(3) 0.44626(17) 0.62025(17) 0.0291(4) Uani d . 1 . .
C C9 0.3937(4) 0.2351(2) 0.24595(18) 0.0441(5) Uani d . 1 . .
H H9A 0.2719 0.1783 0.1722 0.066 Uiso calc R 1 . .
H H9B 0.5203 0.2021 0.2532 0.066 Uiso calc R 1 . .
H H9C 0.4472 0.3245 0.2430 0.066 Uiso calc R 1 . .
C C10 0.9769(3) 0.53593(19) 0.67278(19) 0.0356(4) Uani d . 1 . .
H H10A 1.0015 0.5858 0.7568 0.053 Uiso calc R 1 . .
H H10B 1.0100 0.5967 0.6276 0.053 Uiso calc R 1 . .
H H10C 1.0781 0.4848 0.6688 0.053 Uiso calc R 1 . .
C C11 0.6185(3) 0.28811(17) 0.84033(16) 0.0272(4) Uani d . 1 . .
H H11 0.4882 0.2124 0.7792 0.033 Uiso calc R 1 . .
C C12 0.6042(5) 0.2884(2) 0.96458(19) 0.0467(5) Uani d . 1 . .
H H12A 0.4538 0.2901 0.9724 0.056 Uiso calc R 1 . .
H H12B 0.7234 0.3675 1.0260 0.056 Uiso calc R 1 . .
C C13 0.6374(6) 0.1651(3) 0.9844(2) 0.0619(7) Uani d . 1 . .
H H13A 0.6342 0.1671 1.0667 0.074 Uiso calc R 1 . .
H H13B 0.5101 0.0867 0.9272 0.074 Uiso calc R 1 . .
C C14 0.8601(5) 0.1549(2) 0.9674(2) 0.0578(7) Uani d . 1 . .
H H14A 0.9883 0.2295 1.0288 0.069 Uiso calc R 1 . .
H H14B 0.8736 0.0728 0.9784 0.069 Uiso calc R 1 . .
C C15 0.8734(4) 0.1555(2) 0.8440(2) 0.0482(6) Uani d . 1 . .
H H15A 0.7550 0.0757 0.7831 0.058 Uiso calc R 1 . .
H H15B 1.0239 0.1537 0.8364 0.058 Uiso calc R 1 . .
C C16 0.8397(4) 0.2765(2) 0.8201(2) 0.0447(5) Uani d . 1 . .
H H16A 0.9689 0.3559 0.8741 0.054 Uiso calc R 1 . .
H H16B 0.8369 0.2704 0.7362 0.054 Uiso calc R 1 . .

loop_
_atom_site_aniso_label
_atom_site_aniso_U_11
_atom_site_aniso_U_22
_atom_site_aniso_U_33
_atom_site_aniso_U_12
_atom_site_aniso_U_13
_atom_site_aniso_U_23
Br1 0.02694(11) 0.03510(12) 0.06310(16) 0.00642(8) 0.00168(9) 0.01043(10)
S1 0.0298(2) 0.0258(2) 0.0286(2) 0.01108(18) 0.00634(18) 0.00554(17)
O1 0.0329(7) 0.0338(7) 0.0342(7) 0.0138(6) 0.0130(6) 0.0160(6)
O2 0.0401(8) 0.0503(8) 0.0411(8) 0.0274(7) 0.0152(7) 0.0090(7)
C1 0.0263(8) 0.0269(8) 0.0303(9) 0.0115(7) 0.0074(7) 0.0099(7)
C2 0.0288(9) 0.0240(8) 0.0294(9) 0.0135(7) 0.0068(7) 0.0089(7)
C3 0.0280(9) 0.0283(8) 0.0352(10) 0.0139(7) 0.0104(7) 0.0116(7)
C4 0.0255(8) 0.0260(8) 0.0441(11) 0.0116(7) 0.0042(8) 0.0096(8)
C5 0.0378(10) 0.0302(9) 0.0336(10) 0.0172(8) 0.0015(8) 0.0066(8)
C6 0.0414(10) 0.0326(9) 0.0301(10) 0.0215(8) 0.0085(8) 0.0120(8)
C7 0.0321(9) 0.0291(8) 0.0324(10) 0.0153(8) 0.0099(8) 0.0135(7)
C8 0.0302(9) 0.0273(8) 0.0327(10) 0.0126(7) 0.0077(7) 0.0129(7)
C9 0.0583(14) 0.0483(12) 0.0298(10) 0.0230(11) 0.0128(10) 0.0147(9)
C10 0.0286(9) 0.0327(9) 0.0464(12) 0.0095(8) 0.0109(8) 0.0156(9)
C11 0.0284(9) 0.0241(8) 0.0285(9) 0.0093(7) 0.0093(7) 0.0070(7)
C12 0.0718(16) 0.0448(12) 0.0364(11) 0.0302(12) 0.0247(11) 0.0171(10)
C13 0.107(2) 0.0588(15) 0.0489(14) 0.0436(16) 0.0409(15) 0.0349(13)
C14 0.0807(19) 0.0438(12) 0.0458(13) 0.0323(13) -0.0038(12) 0.0149(10)
C15 0.0461(12) 0.0492(13) 0.0619(15) 0.0308(11) 0.0163(11) 0.0229(11)
C16 0.0388(11) 0.0510(12) 0.0653(15) 0.0273(10) 0.0260(11) 0.0325(11)

loop_
_atom_type_symbol
_atom_type_description
_atom_type_scat_dispersion_real
_atom_type_scat_dispersion_imag
_atom_type_scat_source
C C 0.0033 0.0016 'International Tables Vol C Tables 4.2.6.8 and 6.1.1.4'
H H 0.0000 0.0000 'International Tables Vol C Tables 4.2.6.8 and 6.1.1.4'
O O 0.0106 0.0060 'International Tables Vol C Tables 4.2.6.8 and 6.1.1.4'
S S 0.1246 0.1234 'International Tables Vol C Tables 4.2.6.8 and 6.1.1.4'
Br Br -0.2901 2.4595 'International Tables Vol C Tables 4.2.6.8 and 6.1.1.4'

loop_
_geom_angle_atom_site_label_1
_geom_angle_atom_site_label_2
_geom_angle_atom_site_label_3
_geom_angle_site_symmetry_1
_geom_angle_site_symmetry_3
_geom_angle
_geom_angle_publ_flag
C4 Br1 Br1 . 2_456 147.22(6) ?
O2 S1 C1 . . 106.24(8) ?
O2 S1 C11 . . 107.06(9) ?
C1 S1 C11 . . 97.42(8) ?
C8 O1 C7 . . 106.57(14) ?
C8 C1 C2 . . 107.53(16) ?
C8 C1 S1 . . 126.17(14) ?
C2 C1 S1 . . 126.30(14) ?
C3 C2 C7 . . 119.63(17) ?
C3 C2 C1 . . 135.63(18) ?
C7 C2 C1 . . 104.75(16) ?
C4 C3 C2 . . 116.39(18) ?
C4 C3 H3 . . 121.8 ?
C2 C3 H3 . . 121.8 ?
C3 C4 C5 . . 123.19(18) ?
C3 C4 Br1 . . 117.98(15) ?
C5 C4 Br1 . . 118.83(14) ?
C6 C5 C4 . . 120.99(18) ?
C6 C5 H5 . . 119.5 ?
C4 C5 H5 . . 119.5 ?
C7 C6 C5 . . 115.22(18) ?
C7 C6 C9 . . 121.3(2) ?
C5 C6 C9 . . 123.49(19) ?
O1 C7 C6 . . 125.06(17) ?
O1 C7 C2 . . 110.37(16) ?
C6 C7 C2 . . 124.55(18) ?
C1 C8 O1 . . 110.78(16) ?
C1 C8 C10 . . 133.19(18) ?
O1 C8 C10 . . 116.00(16) ?
C6 C9 H9A . . 109.5 ?
C6 C9 H9B . . 109.5 ?
H9A C9 H9B . . 109.5 ?
C6 C9 H9C . . 109.5 ?
H9A C9 H9C . . 109.5 ?
H9B C9 H9C . . 109.5 ?
C8 C10 H10A . . 109.5 ?
C8 C10 H10B . . 109.5 ?
H10A C10 H10B . . 109.5 ?
C8 C10 H10C . . 109.5 ?
H10A C10 H10C . . 109.5 ?
H10B C10 H10C . . 109.5 ?
C12 C11 C16 . . 112.33(17) ?
C12 C11 S1 . . 107.98(13) ?
C16 C11 S1 . . 109.89(13) ?
C12 C11 H11 . . 108.9 ?
C16 C11 H11 . . 108.9 ?
S1 C11 H11 . . 108.9 ?
C11 C12 C13 . . 109.28(18) ?
C11 C12 H12A . . 109.8 ?
C13 C12 H12A . . 109.8 ?
C11 C12 H12B . . 109.8 ?
C13 C12 H12B . . 109.8 ?
H12A C12 H12B . . 108.3 ?
C14 C13 C12 . . 111.7(2) ?
C14 C13 H13A . . 109.3 ?
C12 C13 H13A . . 109.3 ?
C14 C13 H13B . . 109.3 ?
C12 C13 H13B . . 109.3 ?
H13A C13 H13B . . 107.9 ?
C15 C14 C13 . . 110.68(19) ?
C15 C14 H14A . . 109.5 ?
C13 C14 H14A . . 109.5 ?
C15 C14 H14B . . 109.5 ?
C13 C14 H14B . . 109.5 ?
H14A C14 H14B . . 108.1 ?
C14 C15 C16 . . 111.53(19) ?
C14 C15 H15A . . 109.3 ?
C16 C15 H15A . . 109.3 ?
C14 C15 H15B . . 109.3 ?
C16 C15 H15B . . 109.3 ?
H15A C15 H15B . . 108.0 ?
C11 C16 C15 . . 110.72(18) ?
C11 C16 H16A . . 109.5 ?
C15 C16 H16A . . 109.5 ?
C11 C16 H16B . . 109.5 ?
C15 C16 H16B . . 109.5 ?
H16A C16 H16B . . 108.1 ?

loop_
_geom_bond_atom_site_label_1
_geom_bond_atom_site_label_2
_geom_bond_site_symmetry_2
_geom_bond_distance
_geom_bond_publ_flag
Br1 C4 . 1.8987(19) ?
Br1 Br1 2_456 3.5994(5) ?
S1 O2 . 1.4885(14) ?
S1 C1 . 1.7634(19) ?
S1 C11 . 1.8259(18) ?
O1 C8 . 1.374(2) ?
O1 C7 . 1.378(2) ?
C1 C8 . 1.352(3) ?
C1 C2 . 1.443(2) ?
C2 C3 . 1.390(3) ?
C2 C7 . 1.395(3) ?
C3 C4 . 1.379(3) ?
C3 H3 . 0.9500 ?
C4 C5 . 1.399(3) ?
C5 C6 . 1.383(3) ?
C5 H5 . 0.9500 ?
C6 C7 . 1.381(3) ?
C6 C9 . 1.503(3) ?
C8 C10 . 1.479(3) ?
C9 H9A . 0.9800 ?
C9 H9B . 0.9800 ?
C9 H9C . 0.9800 ?
C10 H10A . 0.9800 ?
C10 H10B . 0.9800 ?
C10 H10C . 0.9800 ?
C11 C12 . 1.516(3) ?
C11 C16 . 1.517(3) ?
C11 H11 . 1.0000 ?
C12 C13 . 1.530(3) ?
C12 H12A . 0.9900 ?
C12 H12B . 0.9900 ?
C13 C14 . 1.510(4) ?
C13 H13A . 0.9900 ?
C13 H13B . 0.9900 ?
C14 C15 . 1.507(3) ?
C14 H14A . 0.9900 ?
C14 H14B . 0.9900 ?
C15 C16 . 1.526(3) ?
C15 H15A . 0.9900 ?
C15 H15B . 0.9900 ?
C16 H16A . 0.9900 ?
C16 H16B . 0.9900 ?

loop_
_geom_hbond_atom_site_label_D
_geom_hbond_atom_site_label_H
_geom_hbond_atom_site_label_A
_geom_hbond_site_symmetry_A
_geom_hbond_distance_DH
_geom_hbond_distance_HA
_geom_hbond_distance_DA
_geom_hbond_angle_DHA
C10 H10B Cg1 2_666 0.98 2.97 3.717(2) 134

loop_
_geom_torsion_atom_site_label_1
_geom_torsion_atom_site_label_2
_geom_torsion_atom_site_label_3
_geom_torsion_atom_site_label_4
_geom_torsion_site_symmetry_1
_geom_torsion_site_symmetry_2
_geom_torsion_site_symmetry_3
_geom_torsion_site_symmetry_4
_geom_torsion
_geom_torsion_publ_flag
O2 S1 C1 C8 . . . . 146.51(16) ?
C11 S1 C1 C8 . . . . -103.24(17) ?
O2 S1 C1 C2 . . . . -34.29(17) ?
C11 S1 C1 C2 . . . . 75.95(16) ?
C8 C1 C2 C3 . . . . -179.44(19) ?
S1 C1 C2 C3 . . . . 1.2(3) ?
C8 C1 C2 C7 . . . . 0.88(19) ?
S1 C1 C2 C7 . . . . -178.44(13) ?
C7 C2 C3 C4 . . . . 0.6(2) ?
C1 C2 C3 C4 . . . . -179.02(18) ?
C2 C3 C4 C5 . . . . 0.7(3) ?
C2 C3 C4 Br1 . . . . -179.46(12) ?
Br1 Br1 C4 C3 2_456 . . . -6.1(2) ?
Br1 Br1 C4 C5 2_456 . . . 173.74(9) ?
C3 C4 C5 C6 . . . . -1.0(3) ?
Br1 C4 C5 C6 . . . . 179.16(14) ?
C4 C5 C6 C7 . . . . -0.1(3) ?
C4 C5 C6 C9 . . . . 178.64(18) ?
C8 O1 C7 C6 . . . . -178.41(17) ?
C8 O1 C7 C2 . . . . 0.08(19) ?
C5 C6 C7 O1 . . . . 179.78(16) ?
C9 C6 C7 O1 . . . . 1.0(3) ?
C5 C6 C7 C2 . . . . 1.5(3) ?
C9 C6 C7 C2 . . . . -177.25(17) ?
C3 C2 C7 O1 . . . . 179.67(15) ?
C1 C2 C7 O1 . . . . -0.58(19) ?
C3 C2 C7 C6 . . . . -1.8(3) ?
C1 C2 C7 C6 . . . . 177.92(17) ?
C2 C1 C8 O1 . . . . -0.9(2) ?
S1 C1 C8 O1 . . . . 178.45(12) ?
C2 C1 C8 C10 . . . . -178.65(19) ?
S1 C1 C8 C10 . . . . 0.7(3) ?
C7 O1 C8 C1 . . . . 0.51(19) ?
C7 O1 C8 C10 . . . . 178.71(15) ?
O2 S1 C11 C12 . . . . -61.81(16) ?
C1 S1 C11 C12 . . . . -171.38(15) ?
O2 S1 C11 C16 . . . . 175.35(14) ?
C1 S1 C11 C16 . . . . 65.79(15) ?
C16 C11 C12 C13 . . . . -55.8(3) ?
S1 C11 C12 C13 . . . . -177.09(19) ?
C11 C12 C13 C14 . . . . 56.7(3) ?
C12 C13 C14 C15 . . . . -57.4(3) ?
C13 C14 C15 C16 . . . . 55.9(3) ?
C12 C11 C16 C15 . . . . 55.2(2) ?
S1 C11 C16 C15 . . . . 175.44(16) ?
C14 C15 C16 C11 . . . . -54.6(3) ?
